data_4340006
loop_
_publ_author_name
'Adonin, Sergey A.'
'Peresypkina, Eugenia V.'
'Sokolov, Maxim N.'
'Korolkov, Ilya V.'
'Fedin, Vladimir P.'

_publ_section_title
;
 Polyoxomolybdate-Supported Bismuth Trihalides [Mo8O26(BiX3)2](4-) (X =
 Cl, Br, I): Syntheses and Study of Polymorphism.
;
_journal_issue 13
_journal_name_full 'Inorganic chemistry'
_journal_page_first 6886
_journal_page_last 6892
_journal_paper_doi 10.1021/ic500710t
_journal_volume 53
_journal_year 2014
_chemical_formula_structural '(TBA)4 [Mo8 O26 (Bi I3)2]'
_chemical_formula_sum 'C64 H144 Bi2 I6 Mo8 N4 O26'
_chemical_formula_weight 3332.71
_chemical_name_systematic
; 
 ? 
;
_space_group_IT_number 14
_symmetry_cell_setting monoclinic
_symmetry_space_group_name_Hall '-P 2ybc'
_symmetry_space_group_name_H-M 'P 1 21/c 1'
_atom_sites_solution_hydrogens geom
_atom_sites_solution_primary direct
_atom_sites_solution_secondary difmap
_audit_creation_method SHELXL-97
_cell_angle_alpha 90.00
_cell_angle_beta 90.1720(10)
_cell_angle_gamma 90.00
_cell_formula_units_Z 2
_cell_length_a 17.3860(3)
_cell_length_b 17.3957(2)
_cell_length_c 17.0461(2)
_cell_measurement_reflns_used 12507
_cell_measurement_temperature 123(2)
_cell_measurement_theta_max 34.4764
_cell_measurement_theta_min 3.3398
_cell_volume 5155.43(12)
_computing_cell_refinement
;
CrysAlisPro, Agilent Technologies,
Version 1.171.35.11 (release 16-05-2011 CrysAlis171 .NET)
(compiled May 16 2011,17:55:39)
;
_computing_data_collection
;
CrysAlisPro, Agilent Technologies,
Version 1.171.35.11 (release 16-05-2011 CrysAlis171 .NET)
(compiled May 16 2011,17:55:39)
;
_computing_data_reduction
;
CrysAlisPro, Agilent Technologies,
Version 1.171.35.11 (release 16-05-2011 CrysAlis171 .NET)
(compiled May 16 2011,17:55:39)
;
_computing_structure_refinement 'SHELXL-97 (Sheldrick, 2008)'
_computing_structure_solution 'SHELXS-97 (Sheldrick, 2008)'
_diffrn_ambient_temperature 123(2)
_diffrn_detector_area_resol_mean 15.9702
_diffrn_measured_fraction_theta_full 0.994
_diffrn_measured_fraction_theta_max 0.923
_diffrn_measurement_device_type 'Xcalibur, Eos, Nova'
_diffrn_measurement_method '\w scans'
_diffrn_radiation_monochromator mirror
_diffrn_radiation_source 'Mova (Mo) X-ray Source'
_diffrn_radiation_type MoK\a
_diffrn_radiation_wavelength 0.71073
_diffrn_reflns_av_R_equivalents 0.0239
_diffrn_reflns_av_sigmaI/netI 0.0802
_diffrn_reflns_limit_h_max 27
_diffrn_reflns_limit_h_min -15
_diffrn_reflns_limit_k_max 21
_diffrn_reflns_limit_k_min -27
_diffrn_reflns_limit_l_max 23
_diffrn_reflns_limit_l_min -27
_diffrn_reflns_number 33989
_diffrn_reflns_theta_full 25.00
_diffrn_reflns_theta_max 34.56
_diffrn_reflns_theta_min 3.35
_exptl_absorpt_coefficient_mu 6.197
_exptl_absorpt_correction_T_max .762
_exptl_absorpt_correction_T_min .399
_exptl_absorpt_correction_type analytical
_exptl_absorpt_process_details
;
CrysAlisPro, Agilent Technologies,
Version 1.171.35.11 (release 16-05-2011 CrysAlis171 .NET)
(compiled May 16 2011,17:55:39)
Analytical numeric absorption correction using a multifaceted crystal
            model based on expressions derived by R.C. Clark & J.S. Reid.
(Clark, R. C. & Reid, J. S. (1995). Acta Cryst. A51, 887-897)
;
_exptl_crystal_colour yellow
_exptl_crystal_density_diffrn 2.147
_exptl_crystal_density_method 'not measured'
_exptl_crystal_description prism
_exptl_crystal_F_000 3168
_exptl_crystal_size_max 0.2253
_exptl_crystal_size_mid 0.0964
_exptl_crystal_size_min 0.0461
_refine_diff_density_max 1.483
_refine_diff_density_min -1.419
_refine_diff_density_rms 0.139
_refine_ls_extinction_method none
_refine_ls_goodness_of_fit_ref 0.778
_refine_ls_hydrogen_treatment constr
_refine_ls_matrix_type full
_refine_ls_number_parameters 518
_refine_ls_number_reflns 20251
_refine_ls_number_restraints 0
_refine_ls_restrained_S_all 0.778
_refine_ls_R_factor_all 0.0611
_refine_ls_R_factor_gt 0.0283
_refine_ls_shift/su_max 0.002
_refine_ls_shift/su_mean 0.000
_refine_ls_structure_factor_coef Fsqd
_refine_ls_weighting_details 'calc w=1/[\s^2^(Fo^2^)+(0.0165P)^2^+0.0000P] where P=(Fo^2^+2Fc^2^)/3'
_refine_ls_weighting_scheme calc
_refine_ls_wR_factor_gt 0.0463
_refine_ls_wR_factor_ref 0.0486
_reflns_number_gt 11975
_reflns_number_total 20251
_reflns_threshold_expression >2sigma(I)
_cod_data_source_file ic500710t_si_001.cif
_cod_data_source_block compound_3b
_cod_depositor_comments 'Adding full bibliography for 4340001--4340007.cif.'
_cod_original_sg_symbol_H-M 'P 2(1)/c'
_cod_database_code 4340006

loop_
_symmetry_equiv_pos_as_xyz
'x, y, z'
'-x, y+1/2, -z+1/2'
'-x, -y, -z'
'x, -y-1/2, z-1/2'

loop_
_atom_site_label
_atom_site_type_symbol
_atom_site_fract_x
_atom_site_fract_y
_atom_site_fract_z
_atom_site_U_iso_or_equiv
_atom_site_adp_type
_atom_site_occupancy
_atom_site_symmetry_multiplicity
_atom_site_calc_flag
_atom_site_refinement_flags
_atom_site_disorder_assembly
_atom_site_disorder_group
Bi1 Bi 0.273286(7) 0.492568(6) 0.407997(6) 0.02024(3) Uani 1 1 d . . .
I1 I 0.383899(14) 0.609488(13) 0.444945(14) 0.03792(6) Uani 1 1 d . . .
I2 I 0.389616(13) 0.372107(12) 0.406126(13) 0.03278(5) Uani 1 1 d . . .
I3 I 0.288781(13) 0.512849(11) 0.238491(11) 0.02954(5) Uani 1 1 d . . .
Mo1 Mo 0.102828(15) 0.625930(13) 0.505911(13) 0.01537(5) Uani 1 1 d . . .
Mo2 Mo 0.171618(15) 0.493829(13) 0.623081(13) 0.01719(5) Uani 1 1 d . . .
Mo3 Mo 0.091321(15) 0.364041(13) 0.512248(14) 0.01626(5) Uani 1 1 d . . .
Mo4 Mo 0.024568(14) 0.496432(13) 0.398738(12) 0.01395(5) Uani 1 1 d . . .
O1 O 0.17936(12) 0.61081(10) 0.44369(10) 0.0189(4) Uani 1 1 d . . .
O2 O 0.24847(12) 0.48770(10) 0.55924(11) 0.0229(5) Uani 1 1 d . . .
O3 O 0.17094(12) 0.36978(10) 0.45361(11) 0.0219(5) Uani 1 1 d . . .
O4 O 0.10617(12) 0.49024(10) 0.34522(10) 0.0210(4) Uani 1 1 d . . .
O5 O 0.09434(12) 0.72272(10) 0.51310(11) 0.0214(5) Uani 1 1 d . . .
O6 O 0.21143(12) 0.49454(11) 0.71406(11) 0.0252(5) Uani 1 1 d . . .
O8 O 0.07522(12) 0.26880(10) 0.52476(11) 0.0237(5) Uani 1 1 d . . .
O1C O 0.07793(11) 0.49675(9) 0.51240(9) 0.0150(4) Uani 1 1 d . . .
O11 O 0.14691(11) 0.60013(10) 0.60405(10) 0.0182(4) Uani 1 1 d . . .
O12 O 0.13621(11) 0.39067(10) 0.61073(10) 0.0192(4) Uani 1 1 d . . .
O13 O 0.02170(11) 0.60554(9) 0.42432(10) 0.0158(4) Uani 1 1 d . . .
O14 O 0.01223(11) 0.38910(9) 0.43048(10) 0.0156(4) Uani 1 1 d . . .
O15 O -0.05157(11) 0.49782(9) 0.33104(10) 0.0171(4) Uani 1 1 d . . .
N1 N 0.17734(14) 0.78136(13) 0.28935(13) 0.0192(5) Uani 1 1 d . . .
N2 N 0.32921(16) 0.24480(15) 0.63817(17) 0.0346(7) Uani 1 1 d . F .
C111 C 0.14499(18) 0.70203(15) 0.26942(16) 0.0197(6) Uani 1 1 d . . .
H11A H 0.1845 0.6630 0.2824 0.024 Uiso 1 1 calc R . .
H11B H 0.1000 0.6923 0.3035 0.024 Uiso 1 1 calc R . .
C112 C 0.12061(19) 0.69054(16) 0.18561(16) 0.0247(7) Uani 1 1 d . . .
H11C H 0.1666 0.6902 0.1516 0.030 Uiso 1 1 calc R . .
H11D H 0.0874 0.7339 0.1691 0.030 Uiso 1 1 calc R . .
C113 C 0.07670(19) 0.61502(16) 0.17535(17) 0.0277(7) Uani 1 1 d . . .
H11E H 0.1103 0.5717 0.1910 0.033 Uiso 1 1 calc R . .
H11F H 0.0314 0.6150 0.2104 0.033 Uiso 1 1 calc R . .
C114 C 0.0501(2) 0.60319(18) 0.09100(17) 0.0332(8) Uani 1 1 d . . .
H11G H 0.0180 0.5570 0.0879 0.050 Uiso 1 1 calc R . .
H11H H 0.0950 0.5971 0.0569 0.050 Uiso 1 1 calc R . .
H11I H 0.0201 0.6479 0.0739 0.050 Uiso 1 1 calc R . .
C121 C 0.11428(18) 0.84258(16) 0.28352(16) 0.0215(7) Uani 1 1 d . . .
H12A H 0.1388 0.8937 0.2883 0.026 Uiso 1 1 calc R . .
H12B H 0.0910 0.8395 0.2305 0.026 Uiso 1 1 calc R . .
C122 C 0.05010(18) 0.83771(16) 0.34340(17) 0.0246(7) Uani 1 1 d . . .
H12C H 0.0710 0.8463 0.3968 0.029 Uiso 1 1 calc R . .
H12D H 0.0263 0.7861 0.3418 0.029 Uiso 1 1 calc R . .
C123 C -0.01012(19) 0.89899(17) 0.32431(18) 0.0285(7) Uani 1 1 d . . .
H12E H 0.0147 0.9502 0.3247 0.034 Uiso 1 1 calc R . .
H12F H -0.0305 0.8898 0.2708 0.034 Uiso 1 1 calc R . .
C124 C -0.0766(2) 0.89907(18) 0.38221(19) 0.0357(9) Uani 1 1 d . . .
H12G H -0.1155 0.9363 0.3652 0.054 Uiso 1 1 calc R . .
H12H H -0.0575 0.9133 0.4344 0.054 Uiso 1 1 calc R . .
H12I H -0.0995 0.8477 0.3844 0.054 Uiso 1 1 calc R . .
C131 C 0.23987(17) 0.80463(15) 0.23228(16) 0.0207(7) Uani 1 1 d . . .
H13A H 0.2170 0.8073 0.1791 0.025 Uiso 1 1 calc R . .
H13B H 0.2574 0.8571 0.2462 0.025 Uiso 1 1 calc R . .
C132 C 0.30960(18) 0.75267(16) 0.22896(17) 0.0247(7) Uani 1 1 d . . .
H13C H 0.2932 0.6994 0.2171 0.030 Uiso 1 1 calc R . .
H13D H 0.3359 0.7525 0.2806 0.030 Uiso 1 1 calc R . .
C133 C 0.3650(2) 0.78034(18) 0.16612(19) 0.0315(8) Uani 1 1 d . . .
H13E H 0.3378 0.7813 0.1150 0.038 Uiso 1 1 calc R . .
H13F H 0.3810 0.8336 0.1785 0.038 Uiso 1 1 calc R . .
C134 C 0.4353(2) 0.7308(2) 0.1590(2) 0.0496(10) Uiso 1 1 d . . .
H13G H 0.4660 0.7481 0.1142 0.074 Uiso 1 1 calc R . .
H13H H 0.4197 0.6772 0.1510 0.074 Uiso 1 1 calc R . .
H13I H 0.4660 0.7349 0.2071 0.074 Uiso 1 1 calc R . .
C141 C 0.20828(18) 0.77703(16) 0.37196(15) 0.0214(7) Uani 1 1 d . . .
H14A H 0.2496 0.7378 0.3732 0.026 Uiso 1 1 calc R . .
H14B H 0.1665 0.7586 0.4065 0.026 Uiso 1 1 calc R . .
C142 C 0.2401(2) 0.85071(17) 0.40656(17) 0.0277(7) Uani 1 1 d . . .
H14C H 0.2842 0.8688 0.3750 0.033 Uiso 1 1 calc R . .
H14D H 0.2000 0.8911 0.4059 0.033 Uiso 1 1 calc R . .
C143 C 0.2657(2) 0.83567(18) 0.49005(17) 0.0312(8) Uani 1 1 d . . .
H14E H 0.3083 0.7978 0.4895 0.037 Uiso 1 1 calc R . .
H14F H 0.2225 0.8127 0.5195 0.037 Uiso 1 1 calc R . .
C144 C 0.2928(2) 0.9082(2) 0.53276(19) 0.0472(10) Uani 1 1 d . . .
H14G H 0.3130 0.8942 0.5846 0.071 Uiso 1 1 calc R . .
H14H H 0.2494 0.9436 0.5389 0.071 Uiso 1 1 calc R . .
H14I H 0.3334 0.9332 0.5021 0.071 Uiso 1 1 calc R . .
C211 C 0.3448(2) 0.33021(18) 0.6382(2) 0.0416(10) Uani 1 1 d . . .
H21A H 0.2948 0.3573 0.6349 0.050 Uiso 1 1 calc R . .
H21B H 0.3738 0.3429 0.5900 0.050 Uiso 1 1 calc R . .
C212 C 0.3886(3) 0.3620(2) 0.7077(3) 0.0677(13) Uani 1 1 d . . .
H21C H 0.4365 0.3322 0.7159 0.081 Uiso 1 1 calc R . .
H21D H 0.3570 0.3581 0.7557 0.081 Uiso 1 1 calc R . .
C213 C 0.4085(3) 0.4484(3) 0.6905(3) 0.0707(14) Uani 1 1 d . . .
H21E H 0.4399 0.4515 0.6422 0.085 Uiso 1 1 calc R . .
H21F H 0.3603 0.4772 0.6811 0.085 Uiso 1 1 calc R . .
C214 C 0.4506(4) 0.4844(3) 0.7549(4) 0.117(2) Uani 1 1 d . . .
H21G H 0.4202 0.4806 0.8032 0.175 Uiso 1 1 calc R . .
H21H H 0.4598 0.5387 0.7426 0.175 Uiso 1 1 calc R . .
H21I H 0.4999 0.4582 0.7623 0.175 Uiso 1 1 calc R . .
C221 C 0.2856(2) 0.22879(18) 0.56289(19) 0.0347(8) Uani 1 1 d . . .
H22A H 0.2359 0.2564 0.5656 0.042 Uiso 1 1 calc R . .
H22B H 0.3152 0.2516 0.5191 0.042 Uiso 1 1 calc R . .
C222 C 0.2691(2) 0.1464(2) 0.5424(3) 0.0522(11) Uani 1 1 d . C .
H22C H 0.2375 0.1229 0.5843 0.063 Uiso 1 1 calc R . .
H22D H 0.3180 0.1175 0.5391 0.063 Uiso 1 1 calc R . .
C223 C 0.2263(3) 0.1408(3) 0.4641(3) 0.0718(15) Uani 1 1 d . . .
H22E H 0.2532 0.1742 0.4267 0.086 Uiso 0.60 1 d P A 1
H22L H 0.1766 0.1682 0.4714 0.086 Uiso 0.60 1 d P B 1
C224 C 0.2096(5) 0.0712(4) 0.4232(4) 0.069(2) Uani 0.60 1 d P C 1
H22F H 0.1796 0.0828 0.3759 0.103 Uiso 0.60 1 calc PR C 1
H22G H 0.1799 0.0369 0.4573 0.103 Uiso 0.60 1 calc PR C 1
H22H H 0.2578 0.0460 0.4084 0.103 Uiso 0.60 1 calc PR C 1
H22M H 0.1999 0.1910 0.4521 0.082 Uiso 0.40 1 d P D 2
H22N H 0.1875 0.1026 0.4631 0.082 Uiso 0.40 1 d P E 2
C225 C 0.2856(6) 0.1265(5) 0.4070(5) 0.045(3) Uani 0.40 1 d P C 2
H22I H 0.2626 0.1037 0.3598 0.068 Uiso 0.40 1 calc PR C 2
H22J H 0.3236 0.0910 0.4291 0.068 Uiso 0.40 1 calc PR C 2
H22K H 0.3107 0.1750 0.3932 0.068 Uiso 0.40 1 calc PR C 2
C231 C 0.4035(2) 0.1979(2) 0.6447(2) 0.0453(10) Uani 1 1 d . . .
C232 C 0.4625(7) 0.2203(6) 0.5928(6) 0.049(3) Uani 0.50 1 d P F 1
H23B H 0.4784 0.2737 0.6045 0.058 Uiso 0.50 1 calc PR F 1
H23C H 0.4431 0.2186 0.5382 0.058 Uiso 0.50 1 calc PR F 1
C233 C 0.5354(8) 0.1636(8) 0.6017(8) 0.070(5) Uiso 0.50 1 d P F 1
H23D H 0.5792 0.1837 0.5707 0.084 Uiso 0.50 1 calc PR F 1
H23E H 0.5515 0.1608 0.6573 0.084 Uiso 0.50 1 calc PR F 1
C234 C 0.5142(8) 0.0873(8) 0.5736(7) 0.088(4) Uiso 0.50 1 d P F 1
H23F H 0.5545 0.0505 0.5879 0.132 Uiso 0.50 1 calc PR F 1
H23G H 0.5083 0.0885 0.5164 0.132 Uiso 0.50 1 calc PR F 1
H23H H 0.4655 0.0717 0.5976 0.132 Uiso 0.50 1 calc PR F 1
C235 C 0.4580(7) 0.2087(6) 0.5665(5) 0.029(2) Uiso 0.50 1 d P F 2
H23I H 0.4271 0.1995 0.5185 0.035 Uiso 0.50 1 calc PR F 2
H23J H 0.4781 0.2620 0.5645 0.035 Uiso 0.50 1 calc PR F 2
C236 C 0.5232(5) 0.1532(6) 0.5700(7) 0.043(3) Uani 0.50 1 d P F 2
H23K H 0.5431 0.1504 0.6244 0.052 Uiso 0.50 1 calc PR F 2
H23L H 0.5653 0.1714 0.5358 0.052 Uiso 0.50 1 calc PR F 2
C237 C 0.4974(7) 0.0744(6) 0.5438(7) 0.073(3) Uiso 0.50 1 d P F 2
H23M H 0.5418 0.0396 0.5427 0.110 Uiso 0.50 1 calc PR F 2
H23N H 0.4749 0.0778 0.4912 0.110 Uiso 0.50 1 calc PR F 2
H23O H 0.4589 0.0545 0.5805 0.110 Uiso 0.50 1 calc PR F 2
C241 C 0.2821(2) 0.22072(19) 0.70937(19) 0.0352(8) Uani 1 1 d . . .
H24A H 0.2713 0.1650 0.7049 0.042 Uiso 1 1 calc R F .
H24B H 0.3143 0.2282 0.7568 0.042 Uiso 1 1 calc R . .
C242 C 0.2066(2) 0.26196(17) 0.72201(18) 0.0302(8) Uani 1 1 d . F .
H24C H 0.1751 0.2597 0.6736 0.036 Uiso 1 1 calc R . .
H24D H 0.2162 0.3167 0.7347 0.036 Uiso 1 1 calc R . .
C243 C 0.1639(2) 0.2236(2) 0.78913(19) 0.0378(9) Uani 1 1 d . . .
H24E H 0.1970 0.2232 0.8365 0.045 Uiso 1 1 calc R F .
H24F H 0.1523 0.1696 0.7750 0.045 Uiso 1 1 calc R . .
C244 C 0.0888(2) 0.2658(2) 0.8074(2) 0.0477(10) Uani 1 1 d . F .
H24G H 0.0607 0.2378 0.8481 0.072 Uiso 1 1 calc R . .
H24H H 0.0572 0.2688 0.7598 0.072 Uiso 1 1 calc R . .
H24I H 0.1005 0.3179 0.8259 0.072 Uiso 1 1 calc R . .

loop_
_atom_site_aniso_label
_atom_site_aniso_U_11
_atom_site_aniso_U_22
_atom_site_aniso_U_33
_atom_site_aniso_U_23
_atom_site_aniso_U_13
_atom_site_aniso_U_12
Bi1 0.02268(6) 0.01828(6) 0.01976(5) -0.00027(5) 0.00216(4) -0.00021(5)
I1 0.03042(14) 0.03388(12) 0.04947(14) -0.01211(11) 0.00195(11) -0.00866(10)
I2 0.03073(13) 0.02918(11) 0.03845(12) 0.00561(9) 0.00361(10) 0.00834(10)
I3 0.04112(14) 0.02661(11) 0.02093(9) 0.00251(8) 0.00383(9) 0.00195(9)
Mo1 0.01980(14) 0.01217(11) 0.01414(11) 0.00001(9) 0.00018(10) -0.00197(10)
Mo2 0.01985(13) 0.01737(12) 0.01432(10) -0.00009(10) -0.00221(9) 0.00068(10)
Mo3 0.02065(15) 0.01208(11) 0.01607(12) 0.00041(9) -0.00038(10) 0.00214(10)
Mo4 0.01893(12) 0.01214(11) 0.01078(9) 0.00022(9) 0.00078(8) -0.00021(10)
O1 0.0210(12) 0.0155(10) 0.0203(10) -0.0009(8) 0.0030(8) -0.0033(8)
O2 0.0261(12) 0.0242(11) 0.0186(10) 0.0005(8) 0.0024(9) 0.0016(9)
O3 0.0256(12) 0.0213(10) 0.0187(10) -0.0018(8) 0.0024(9) 0.0037(9)
O4 0.0291(12) 0.0176(10) 0.0162(9) 0.0000(8) 0.0035(8) 0.0002(9)
O5 0.0272(13) 0.0149(10) 0.0222(10) 0.0002(8) 0.0042(9) -0.0019(9)
O6 0.0295(13) 0.0282(11) 0.0178(9) 0.0013(9) -0.0063(9) 0.0001(10)
O8 0.0281(13) 0.0139(10) 0.0289(11) 0.0016(8) -0.0019(10) 0.0002(9)
O1C 0.0221(11) 0.0111(9) 0.0118(8) -0.0002(7) 0.0004(7) 0.0001(8)
O11 0.0231(12) 0.0153(10) 0.0161(10) -0.0019(7) -0.0029(8) -0.0031(8)
O12 0.0251(13) 0.0181(10) 0.0145(9) 0.0030(8) -0.0020(8) 0.0033(9)
O13 0.0220(12) 0.0117(9) 0.0138(9) 0.0017(7) -0.0002(8) 0.0018(8)
O14 0.0191(11) 0.0122(9) 0.0156(9) -0.0019(7) -0.0008(8) -0.0004(8)
O15 0.0208(11) 0.0162(9) 0.0142(8) 0.0018(8) 0.0006(7) 0.0007(8)
N1 0.0219(15) 0.0182(12) 0.0174(12) 0.0043(9) 0.0010(10) 0.0023(10)
N2 0.0288(18) 0.0297(15) 0.0455(18) 0.0133(13) 0.0021(14) 0.0042(13)
C111 0.0239(18) 0.0153(14) 0.0200(15) 0.0027(11) 0.0008(13) -0.0012(12)
C112 0.0274(19) 0.0272(16) 0.0194(15) 0.0031(12) 0.0011(13) -0.0016(14)
C113 0.033(2) 0.0225(16) 0.0276(17) 0.0038(13) -0.0005(14) -0.0032(14)
C114 0.043(2) 0.0298(18) 0.0264(17) 0.0001(14) -0.0058(16) -0.0080(16)
C121 0.0263(18) 0.0192(14) 0.0189(14) 0.0035(11) 0.0004(13) 0.0051(13)
C122 0.0256(19) 0.0235(16) 0.0246(16) 0.0063(12) 0.0053(14) 0.0059(13)
C123 0.028(2) 0.0263(17) 0.0309(17) 0.0073(13) 0.0074(15) 0.0028(14)
C124 0.035(2) 0.0314(18) 0.041(2) 0.0094(15) 0.0093(17) 0.0077(16)
C131 0.0270(19) 0.0197(15) 0.0155(14) 0.0061(11) 0.0043(13) 0.0008(13)
C132 0.0272(19) 0.0239(16) 0.0230(16) 0.0042(12) 0.0006(14) 0.0023(13)
C133 0.032(2) 0.0300(18) 0.0328(18) 0.0002(14) 0.0087(16) -0.0019(15)
C141 0.0264(18) 0.0237(15) 0.0142(14) 0.0043(11) -0.0011(12) 0.0003(13)
C142 0.037(2) 0.0252(17) 0.0210(15) 0.0013(12) 0.0014(14) -0.0007(14)
C143 0.032(2) 0.0387(19) 0.0226(17) -0.0035(14) 0.0014(15) -0.0032(16)
C144 0.053(3) 0.059(3) 0.0287(19) -0.0135(18) -0.0067(18) -0.005(2)
C211 0.041(3) 0.0246(18) 0.059(3) 0.0117(17) -0.002(2) 0.0002(16)
C212 0.062(3) 0.053(3) 0.088(4) 0.004(3) -0.030(3) 0.000(2)
C213 0.042(3) 0.069(3) 0.101(4) -0.024(3) -0.024(3) 0.014(2)
C214 0.104(6) 0.095(5) 0.151(6) -0.020(4) -0.040(5) -0.015(4)
C221 0.034(2) 0.0347(19) 0.036(2) 0.0070(15) 0.0066(17) 0.0024(16)
C222 0.029(2) 0.041(2) 0.087(3) -0.003(2) 0.009(2) 0.0066(18)
C223 0.059(4) 0.080(3) 0.077(3) -0.036(3) 0.008(3) -0.003(3)
C224 0.085(7) 0.050(5) 0.071(5) -0.004(4) 0.005(5) 0.028(4)
C225 0.063(8) 0.042(5) 0.032(5) -0.005(4) 0.003(5) -0.002(5)
C231 0.023(2) 0.039(2) 0.074(3) 0.0235(19) 0.010(2) 0.0162(16)
C232 0.051(7) 0.033(5) 0.063(8) -0.004(5) -0.009(6) 0.013(4)
C236 0.013(4) 0.043(5) 0.074(8) 0.026(5) 0.006(5) 0.014(4)
C241 0.039(2) 0.0330(19) 0.0337(19) 0.0145(15) -0.0011(16) 0.0068(16)
C242 0.037(2) 0.0259(17) 0.0282(17) 0.0072(14) 0.0000(15) 0.0039(15)
C243 0.040(2) 0.045(2) 0.0288(18) 0.0136(16) 0.0004(17) 0.0075(18)
C244 0.046(3) 0.063(3) 0.034(2) 0.0075(18) 0.0054(19) 0.012(2)

loop_
_atom_type_symbol
_atom_type_description
_atom_type_scat_dispersion_real
_atom_type_scat_dispersion_imag
_atom_type_scat_source
C C 0.0033 0.0016 'International Tables Vol C Tables 4.2.6.8 and 6.1.1.4'
H H 0.0000 0.0000 'International Tables Vol C Tables 4.2.6.8 and 6.1.1.4'
N N 0.0061 0.0033 'International Tables Vol C Tables 4.2.6.8 and 6.1.1.4'
O O 0.0106 0.0060 'International Tables Vol C Tables 4.2.6.8 and 6.1.1.4'
Mo Mo -1.6832 0.6857 'International Tables Vol C Tables 4.2.6.8 and 6.1.1.4'
I I -0.4742 1.8119 'International Tables Vol C Tables 4.2.6.8 and 6.1.1.4'
Bi Bi -4.1077 10.2566 'International Tables Vol C Tables 4.2.6.8 and 6.1.1.4'

loop_
_exptl_crystal_face_index_h
_exptl_crystal_face_index_k
_exptl_crystal_face_index_l
_exptl_crystal_face_perp_dist
_exptl_oxdiff_crystal_face_indexfrac_h
_exptl_oxdiff_crystal_face_indexfrac_k
_exptl_oxdiff_crystal_face_indexfrac_l
_exptl_oxdiff_crystal_face_x
_exptl_oxdiff_crystal_face_y
_exptl_oxdiff_crystal_face_z
0 0 -1 0.0295 -0.0009 0.0017 -1.0014 0.0352 -0.0062 -0.0198
-2 0 -1 0.0736 -2.0040 -0.0010 -0.9994 0.0027 0.0273 -0.0888
-1 -1 -1 0.0786 -1.0011 -1.0011 -1.0017 0.0058 -0.0263 -0.0660
1 1 1 0.0786 1.0011 1.0011 1.0017 -0.0058 0.0263 0.0660
0 1 0 0.0482 -0.0013 1.0015 0.0013 0.0131 0.0368 0.0118
0 -1 0 0.0482 0.0013 -1.0015 -0.0013 -0.0131 -0.0368 -0.0118
0 0 1 0.0165 0.0009 -0.0017 1.0014 -0.0352 0.0062 0.0198
2 -1 1 0.0871 2.0052 -1.0005 0.9981 -0.0158 -0.0642 0.0770

loop_
_geom_angle_atom_site_label_1
_geom_angle_atom_site_label_2
_geom_angle_atom_site_label_3
_geom_angle
_geom_angle_site_symmetry_1
_geom_angle_site_symmetry_3
O2 Bi1 O1 72.58(6) . .
O2 Bi1 I1 85.35(4) . .
O1 Bi1 I1 79.38(4) . .
O2 Bi1 I2 95.97(4) . .
O1 Bi1 I2 166.44(4) . .
I1 Bi1 I2 92.719(8) . .
O2 Bi1 I3 173.44(4) . .
O1 Bi1 I3 100.87(4) . .
I1 Bi1 I3 93.884(7) . .
I2 Bi1 I3 90.570(7) . .
O5 Mo1 O1 105.28(9) . .
O5 Mo1 O11 101.94(8) . .
O1 Mo1 O11 101.33(9) . .
O5 Mo1 O13 99.46(8) . .
O1 Mo1 O13 95.09(8) . .
O11 Mo1 O13 148.40(7) . .
O5 Mo1 O1C 162.64(8) . .
O1 Mo1 O1C 91.51(7) . .
O11 Mo1 O1C 78.51(7) . .
O13 Mo1 O1C 74.21(7) . .
O5 Mo1 O14 90.16(8) . 3_566
O1 Mo1 O14 161.68(7) . 3_566
O11 Mo1 O14 84.64(7) . 3_566
O13 Mo1 O14 72.28(7) . 3_566
O1C Mo1 O14 72.55(6) . 3_566
O5 Mo1 Mo4 134.71(7) . .
O1 Mo1 Mo4 82.48(6) . .
O11 Mo1 Mo4 120.53(5) . .
O13 Mo1 Mo4 35.37(5) . .
O1C Mo1 Mo4 42.04(4) . .
O14 Mo1 Mo4 79.61(4) 3_566 .
O6 Mo2 O2 105.18(10) . .
O6 Mo2 O12 103.78(8) . .
O2 Mo2 O12 97.02(8) . .
O6 Mo2 O11 103.72(8) . .
O2 Mo2 O11 97.21(8) . .
O12 Mo2 O11 144.35(8) . .
O6 Mo2 O15 93.35(8) . 3_566
O2 Mo2 O15 161.47(8) . 3_566
O12 Mo2 O15 78.38(7) . 3_566
O11 Mo2 O15 77.79(7) . 3_566
O6 Mo2 O1C 163.13(8) . .
O2 Mo2 O1C 91.68(8) . .
O12 Mo2 O1C 74.07(7) . .
O11 Mo2 O1C 73.00(7) . .
O15 Mo2 O1C 69.78(6) 3_566 .
O8 Mo3 O3 105.35(9) . .
O8 Mo3 O12 101.19(9) . .
O3 Mo3 O12 99.81(9) . .
O8 Mo3 O14 100.79(9) . .
O3 Mo3 O14 97.79(8) . .
O12 Mo3 O14 146.96(7) . .
O8 Mo3 O13 91.38(8) . 3_566
O3 Mo3 O13 162.01(7) . 3_566
O12 Mo3 O13 83.03(7) . 3_566
O14 Mo3 O13 72.08(7) . 3_566
O8 Mo3 O1C 163.02(8) . .
O3 Mo3 O1C 91.37(7) . .
O12 Mo3 O1C 78.35(7) . .
O14 Mo3 O1C 73.48(7) . .
O13 Mo3 O1C 71.68(6) 3_566 .
O4 Mo4 O15 106.17(9) . .
O4 Mo4 O13 101.81(8) . .
O15 Mo4 O13 96.55(8) . .
O4 Mo4 O14 100.43(8) . .
O15 Mo4 O14 96.43(8) . .
O13 Mo4 O14 149.91(7) . .
O4 Mo4 O1C 97.24(8) . .
O15 Mo4 O1C 156.59(8) . .
O13 Mo4 O1C 78.85(7) . .
O14 Mo4 O1C 78.47(7) . .
O4 Mo4 O1C 172.37(8) . 3_566
O15 Mo4 O1C 81.42(7) . 3_566
O13 Mo4 O1C 77.65(7) . 3_566
O14 Mo4 O1C 77.61(6) . 3_566
O1C Mo4 O1C 75.17(8) . 3_566
O4 Mo4 Mo1 89.82(6) . .
O15 Mo4 Mo1 133.20(6) . .
O13 Mo4 Mo1 36.66(6) . .
O14 Mo4 Mo1 124.10(5) . .
O1C Mo4 Mo1 45.65(4) . .
O1C Mo4 Mo1 85.32(4) 3_566 .
Mo1 O1 Bi1 136.38(9) . .
Mo2 O2 Bi1 138.43(11) . .
Mo4 O1C Mo1 92.30(6) . .
Mo4 O1C Mo3 92.27(6) . .
Mo1 O1C Mo3 163.10(9) . .
Mo4 O1C Mo4 104.83(8) . 3_566
Mo1 O1C Mo4 97.21(6) . 3_566
Mo3 O1C Mo4 97.32(6) . 3_566
Mo4 O1C Mo2 164.69(9) . .
Mo1 O1C Mo2 86.18(6) . .
Mo3 O1C Mo2 85.13(6) . .
Mo4 O1C Mo2 90.47(5) 3_566 .
Mo1 O11 Mo2 117.79(9) . .
Mo3 O12 Mo2 117.17(9) . .
Mo4 O13 Mo1 107.97(8) . .
Mo4 O13 Mo3 110.53(8) . 3_566
Mo1 O13 Mo3 103.43(7) . 3_566
Mo4 O14 Mo3 108.94(9) . .
Mo4 O14 Mo1 109.64(8) . 3_566
Mo3 O14 Mo1 104.13(7) . 3_566
Mo4 O15 Mo2 118.31(8) . 3_566
C141 N1 C131 111.0(2) . .
C141 N1 C111 107.0(2) . .
C131 N1 C111 111.3(2) . .
C141 N1 C121 110.4(2) . .
C131 N1 C121 106.7(2) . .
C111 N1 C121 110.5(2) . .
C211 N2 C221 105.7(2) . .
C211 N2 C241 111.5(3) . .
C221 N2 C241 110.8(3) . .
C211 N2 C231 111.9(3) . .
C221 N2 C231 112.5(3) . .
C241 N2 C231 104.5(2) . .
C112 C111 N1 115.7(2) . .
C112 C111 H11A 108.3 . .
N1 C111 H11A 108.3 . .
C112 C111 H11B 108.3 . .
N1 C111 H11B 108.3 . .
H11A C111 H11B 107.4 . .
C111 C112 C113 111.3(2) . .
C111 C112 H11C 109.4 . .
C113 C112 H11C 109.4 . .
C111 C112 H11D 109.4 . .
C113 C112 H11D 109.4 . .
H11C C112 H11D 108.0 . .
C114 C113 C112 112.0(2) . .
C114 C113 H11E 109.2 . .
C112 C113 H11E 109.2 . .
C114 C113 H11F 109.2 . .
C112 C113 H11F 109.2 . .
H11E C113 H11F 107.9 . .
C113 C114 H11G 109.5 . .
C113 C114 H11H 109.5 . .
H11G C114 H11H 109.5 . .
C113 C114 H11I 109.5 . .
H11G C114 H11I 109.5 . .
H11H C114 H11I 109.5 . .
C122 C121 N1 116.5(2) . .
C122 C121 H12A 108.2 . .
N1 C121 H12A 108.2 . .
C122 C121 H12B 108.2 . .
N1 C121 H12B 108.2 . .
H12A C121 H12B 107.3 . .
C121 C122 C123 108.8(2) . .
C121 C122 H12C 109.9 . .
C123 C122 H12C 109.9 . .
C121 C122 H12D 109.9 . .
C123 C122 H12D 109.9 . .
H12C C122 H12D 108.3 . .
C124 C123 C122 112.6(2) . .
C124 C123 H12E 109.1 . .
C122 C123 H12E 109.1 . .
C124 C123 H12F 109.1 . .
C122 C123 H12F 109.1 . .
H12E C123 H12F 107.8 . .
C123 C124 H12G 109.5 . .
C123 C124 H12H 109.5 . .
H12G C124 H12H 109.5 . .
C123 C124 H12I 109.5 . .
H12G C124 H12I 109.5 . .
H12H C124 H12I 109.5 . .
C132 C131 N1 116.1(2) . .
C132 C131 H13A 108.3 . .
N1 C131 H13A 108.3 . .
C132 C131 H13B 108.3 . .
N1 C131 H13B 108.3 . .
H13A C131 H13B 107.4 . .
C131 C132 C133 110.3(2) . .
C131 C132 H13C 109.6 . .
C133 C132 H13C 109.6 . .
C131 C132 H13D 109.6 . .
C133 C132 H13D 109.6 . .
H13C C132 H13D 108.1 . .
C134 C133 C132 113.1(3) . .
C134 C133 H13E 109.0 . .
C132 C133 H13E 109.0 . .
C134 C133 H13F 109.0 . .
C132 C133 H13F 109.0 . .
H13E C133 H13F 107.8 . .
C133 C134 H13G 109.5 . .
C133 C134 H13H 109.5 . .
H13G C134 H13H 109.5 . .
C133 C134 H13I 109.5 . .
H13G C134 H13I 109.5 . .
H13H C134 H13I 109.5 . .
N1 C141 C142 116.8(2) . .
N1 C141 H14A 108.1 . .
C142 C141 H14A 108.1 . .
N1 C141 H14B 108.1 . .
C142 C141 H14B 108.1 . .
H14A C141 H14B 107.3 . .
C143 C142 C141 109.0(2) . .
C143 C142 H14C 109.9 . .
C141 C142 H14C 109.9 . .
C143 C142 H14D 109.9 . .
C141 C142 H14D 109.9 . .
H14C C142 H14D 108.3 . .
C142 C143 C144 113.2(3) . .
C142 C143 H14E 108.9 . .
C144 C143 H14E 108.9 . .
C142 C143 H14F 108.9 . .
C144 C143 H14F 108.9 . .
H14E C143 H14F 107.7 . .
C143 C144 H14G 109.5 . .
C143 C144 H14H 109.5 . .
H14G C144 H14H 109.5 . .
C143 C144 H14I 109.5 . .
H14G C144 H14I 109.5 . .
H14H C144 H14I 109.5 . .
N2 C211 C212 116.7(3) . .
N2 C211 H21A 108.1 . .
C212 C211 H21A 108.1 . .
N2 C211 H21B 108.1 . .
C212 C211 H21B 108.1 . .
H21A C211 H21B 107.3 . .
C211 C212 C213 108.4(3) . .
C211 C212 H21C 110.0 . .
C213 C212 H21C 110.0 . .
C211 C212 H21D 110.0 . .
C213 C212 H21D 110.0 . .
H21C C212 H21D 108.4 . .
C214 C213 C212 112.4(4) . .
C214 C213 H21E 109.1 . .
C212 C213 H21E 109.1 . .
C214 C213 H21F 109.1 . .
C212 C213 H21F 109.1 . .
H21E C213 H21F 107.9 . .
C213 C214 H21G 109.5 . .
C213 C214 H21H 109.5 . .
H21G C214 H21H 109.5 . .
C213 C214 H21I 109.5 . .
H21G C214 H21I 109.5 . .
H21H C214 H21I 109.5 . .
C222 C221 N2 117.9(3) . .
C222 C221 H22A 107.8 . .
N2 C221 H22A 107.8 . .
C222 C221 H22B 107.8 . .
N2 C221 H22B 107.8 . .
H22A C221 H22B 107.2 . .
C221 C222 C223 110.8(3) . .
C221 C222 H22C 109.5 . .
C223 C222 H22C 109.5 . .
C221 C222 H22D 109.5 . .
C223 C222 H22D 109.5 . .
H22C C222 H22D 108.1 . .
C224 C223 C225 70.6(5) . .
C224 C223 C222 125.3(5) . .
C225 C223 C222 104.7(5) . .
C224 C223 H22E 106.4 . .
C225 C223 H22E 47.2 . .
C222 C223 H22E 107.3 . .
C224 C223 H22L 107.0 . .
C225 C223 H22L 142.3 . .
C222 C223 H22L 106.3 . .
H22E C223 H22L 102.4 . .
C224 C223 H22M 123.1 . .
C225 C223 H22M 109.8 . .
C222 C223 H22M 109.9 . .
H22E C223 H22M 64.7 . .
H22L C223 H22M 38.3 . .
C224 C223 H22N 41.5 . .
C225 C223 H22N 112.1 . .
C222 C223 H22N 113.8 . .
H22E C223 H22N 138.2 . .
H22L C223 H22N 73.8 . .
H22M C223 H22N 106.5 . .
C223 C224 H22F 109.5 . .
C223 C224 H22G 109.5 . .
C223 C224 H22H 109.5 . .
C223 C224 H22N 41.2 . .
H22F C224 H22N 104.7 . .
H22G C224 H22N 73.2 . .
H22H C224 H22N 141.9 . .
C223 C225 H22E 43.0 . .
C223 C225 H22I 109.5 . .
C223 C225 H22J 109.5 . .
H22I C225 H22J 109.5 . .
C223 C225 H22K 109.5 . .
H22I C225 H22K 109.5 . .
H22J C225 H22K 109.5 . .
C232 C231 N2 115.0(5) . .
C232 C231 C235 16.5(6) . .
N2 C231 C235 111.5(5) . .
C231 C232 C233 110.2(9) . .
C231 C232 H23B 109.6 . .
C233 C232 H23B 109.6 . .
C231 C232 H23C 109.6 . .
C233 C232 H23C 109.6 . .
H23B C232 H23C 108.1 . .
C234 C233 C232 109.1(11) . .
C234 C233 H23D 109.9 . .
C232 C233 H23D 109.9 . .
C234 C233 H23E 109.9 . .
C232 C233 H23E 109.9 . .
H23D C233 H23E 108.3 . .
C236 C235 C231 109.4(8) . .
C236 C235 H23I 109.8 . .
C231 C235 H23I 109.8 . .
C236 C235 H23J 109.8 . .
C231 C235 H23J 109.8 . .
H23I C235 H23J 108.2 . .
C235 C236 C237 110.6(9) . .
C235 C236 H23K 109.5 . .
C237 C236 H23K 109.5 . .
C235 C236 H23L 109.5 . .
C237 C236 H23L 109.5 . .
H23K C236 H23L 108.1 . .
C236 C237 H23M 109.5 . .
C236 C237 H23N 109.5 . .
H23M C237 H23N 109.5 . .
C236 C237 H23O 109.5 . .
H23M C237 H23O 109.5 . .
H23N C237 H23O 109.5 . .
C242 C241 N2 116.8(2) . .
C242 C241 H24A 108.1 . .
N2 C241 H24A 108.1 . .
C242 C241 H24B 108.1 . .
N2 C241 H24B 108.1 . .
H24A C241 H24B 107.3 . .
C241 C242 C243 109.0(3) . .
C241 C242 H24C 109.9 . .
C243 C242 H24C 109.9 . .
C241 C242 H24D 109.9 . .
C243 C242 H24D 109.9 . .
H24C C242 H24D 108.3 . .
C242 C243 C244 111.2(3) . .
C242 C243 H24E 109.4 . .
C244 C243 H24E 109.4 . .
C242 C243 H24F 109.4 . .
C244 C243 H24F 109.4 . .
H24E C243 H24F 108.0 . .
C243 C244 H24G 109.5 . .
C243 C244 H24H 109.5 . .
H24G C244 H24H 109.5 . .
C243 C244 H24I 109.5 . .
H24G C244 H24I 109.5 . .
H24H C244 H24I 109.5 . .

loop_
_geom_bond_atom_site_label_1
_geom_bond_atom_site_label_2
_geom_bond_distance
_geom_bond_site_symmetry_2
Bi1 O2 2.6167(18) .
Bi1 O1 2.6970(18) .
Bi1 I1 2.8678(3) .
Bi1 I2 2.9126(2) .
Bi1 I3 2.9241(2) .
Mo1 O5 1.6946(18) .
Mo1 O1 1.7242(18) .
Mo1 O11 1.8920(18) .
Mo1 O13 2.0093(19) .
Mo1 O1C 2.2912(16) .
Mo1 O14 2.2932(18) 3_566
Mo1 Mo4 3.2013(3) .
Mo2 O6 1.6964(19) .
Mo2 O2 1.7291(19) .
Mo2 O12 1.9087(18) .
Mo2 O11 1.9258(18) .
Mo2 O15 2.2358(19) 3_566
Mo2 O1C 2.4893(18) .
Mo3 O8 1.6938(18) .
Mo3 O3 1.7127(19) .
Mo3 O12 1.9062(19) .
Mo3 O14 2.0030(19) .
Mo3 O13 2.3072(18) 3_566
Mo3 O1C 2.3203(16) .
Mo4 O4 1.6924(19) .
Mo4 O15 1.7537(19) .
Mo4 O13 1.9481(17) .
Mo4 O14 1.9559(17) .
Mo4 O1C 2.1456(17) .
Mo4 O1C 2.3453(17) 3_566
O1C Mo4 2.3454(17) 3_566
O13 Mo3 2.3073(18) 3_566
O14 Mo1 2.2932(18) 3_566
O15 Mo2 2.2357(18) 3_566
N1 C141 1.508(3) .
N1 C131 1.516(3) .
N1 C111 1.528(3) .
N1 C121 1.532(4) .
N2 C211 1.510(4) .
N2 C221 1.514(4) .
N2 C241 1.524(4) .
N2 C231 1.531(4) .
C111 C112 1.502(4) .
C111 H11A 0.9900 .
C111 H11B 0.9900 .
C112 C113 1.529(4) .
C112 H11C 0.9900 .
C112 H11D 0.9900 .
C113 C114 1.523(4) .
C113 H11E 0.9900 .
C113 H11F 0.9900 .
C114 H11G 0.9800 .
C114 H11H 0.9800 .
C114 H11I 0.9800 .
C121 C122 1.517(4) .
C121 H12A 0.9900 .
C121 H12B 0.9900 .
C122 C123 1.528(4) .
C122 H12C 0.9900 .
C122 H12D 0.9900 .
C123 C124 1.522(4) .
C123 H12E 0.9900 .
C123 H12F 0.9900 .
C124 H12G 0.9800 .
C124 H12H 0.9800 .
C124 H12I 0.9800 .
C131 C132 1.513(4) .
C131 H13A 0.9900 .
C131 H13B 0.9900 .
C132 C133 1.521(4) .
C132 H13C 0.9900 .
C132 H13D 0.9900 .
C133 C134 1.500(5) .
C133 H13E 0.9900 .
C133 H13F 0.9900 .
C134 H13G 0.9800 .
C134 H13H 0.9800 .
C134 H13I 0.9800 .
C141 C142 1.515(4) .
C141 H14A 0.9900 .
C141 H14B 0.9900 .
C142 C143 1.513(4) .
C142 H14C 0.9900 .
C142 H14D 0.9900 .
C143 C144 1.530(4) .
C143 H14E 0.9900 .
C143 H14F 0.9900 .
C144 H14G 0.9800 .
C144 H14H 0.9800 .
C144 H14I 0.9800 .
C211 C212 1.511(5) .
C211 H21A 0.9900 .
C211 H21B 0.9900 .
C212 C213 1.571(6) .
C212 H21C 0.9900 .
C212 H21D 0.9900 .
C213 C214 1.458(6) .
C213 H21E 0.9900 .
C213 H21F 0.9900 .
C214 H21G 0.9800 .
C214 H21H 0.9800 .
C214 H21I 0.9800 .
C221 C222 1.502(5) .
C221 H22A 0.9900 .
C221 H22B 0.9900 .
C222 C223 1.530(6) .
C222 H22C 0.9900 .
C222 H22D 0.9900 .
C223 C224 1.427(8) .
C223 C225 1.441(9) .
C223 H22E 0.9826 .
C223 H22L 0.9935 .
C223 H22M 1.0058 .
C223 H22N 0.9468 .
C224 H22F 0.9800 .
C224 H22G 0.9800 .
C224 H22H 0.9800 .
C224 H22N 0.9536 .
C225 H22E 1.0582 .
C225 H22I 0.9800 .
C225 H22J 0.9800 .
C225 H22K 0.9800 .
C231 C232 1.411(12) .
C231 C235 1.648(11) .
C232 C233 1.612(17) .
C232 H23B 0.9900 .
C232 H23C 0.9900 .
C233 C234 1.458(18) .
C233 H23D 0.9900 .
C233 H23E 0.9900 .
C234 H23F 0.9800 .
C234 H23G 0.9800 .
C234 H23H 0.9800 .
C235 C236 1.490(14) .
C235 H23I 0.9900 .
C235 H23J 0.9900 .
C236 C237 1.510(15) .
C236 H23K 0.9900 .
C236 H23L 0.9900 .
C237 H23M 0.9800 .
C237 H23N 0.9800 .
C237 H23O 0.9800 .
C241 C242 1.513(4) .
C241 H24A 0.9900 .
C241 H24B 0.9900 .
C242 C243 1.520(4) .
C242 H24C 0.9900 .
C242 H24D 0.9900 .
C243 C244 1.530(5) .
C243 H24E 0.9900 .
C243 H24F 0.9900 .
C244 H24G 0.9800 .
C244 H24H 0.9800 .
C244 H24I 0.9800 .
